data_4341204
loop_
_publ_author_name
'Majumdar, Subhojit'
'Stauber, Julia M.'
'Palluccio, Taryn D.'
'Cai, Xiaochen'
'Velian, Alexandra'
'Rybak-Akimova, Elena V'
'Temprado, Manuel'
'Captain, Burjor'
'Cummins, Christopher C.'
'Hoff, Carl D.'

_publ_section_title
;
 Role of Axial Base Coordination in Isonitrile Binding and Chalcogen Atom
 Transfer to Vanadium(III) Complexes.
;
_journal_name_full 'Inorganic chemistry'
_journal_page_first 141003140335004
_journal_paper_doi 10.1021/ic5017005
_journal_year 2014
_chemical_formula_sum 'C15 H39 N4 O Si3 V'
_chemical_formula_weight 426.71
_chemical_name_systematic
; 
 ? 
;
_space_group_crystal_system triclinic
_space_group_IT_number 2
_space_group_name_Hall '-P 1'
_space_group_name_H-M_alt 'P -1'
_symmetry_space_group_name_Hall '-P 1'
_symmetry_space_group_name_H-M 'P -1'
_atom_sites_solution_hydrogens geom
_atom_sites_solution_primary direct
_atom_sites_solution_secondary difmap
_audit_creation_method SHELXL-2012
_cell_angle_alpha 66.3410(10)
_cell_angle_beta 89.977(2)
_cell_angle_gamma 79.480(2)
_cell_formula_units_Z 4
_cell_length_a 9.6971(6)
_cell_length_b 16.2957(10)
_cell_length_c 16.5852(10)
_cell_measurement_reflns_used 9889
_cell_measurement_temperature 100(2)
_cell_measurement_theta_max 30.52
_cell_measurement_theta_min 2.31
_cell_volume 2352.4(3)
_computing_cell_refinement 'SAINT 7.46A (Bruker-AXS, 2011)'
_computing_data_collection 'APEX2 v2011.4.0 (Bruker-AXS, 2011)'
_computing_data_reduction 'SAINT 7.46A (Bruker-AXS, 2011)'
_computing_molecular_graphics 'Bruker SHELXTL'
_computing_publication_material 'Bruker SHELXTL'
_computing_structure_refinement 'SHELXL-2012 (Sheldrick, 2012)'
_computing_structure_solution 'SHELXS-97 (Sheldrick, 2008)'
_diffrn_ambient_temperature 100(2)
_diffrn_detector_area_resol_mean 8.3
_diffrn_measured_fraction_theta_full 0.943
_diffrn_measured_fraction_theta_max 0.931
_diffrn_measurement_device_type 'Bruker Smart APEX2 CCD'
_diffrn_measurement_method '\f and \w scans'
_diffrn_radiation_type MoK\a
_diffrn_radiation_wavelength 0.71073
_diffrn_reflns_av_R_equivalents 0.0393
_diffrn_reflns_av_unetI/netI 0.0300
_diffrn_reflns_Laue_measured_fraction_full 0.943
_diffrn_reflns_Laue_measured_fraction_max 0.931
_diffrn_reflns_limit_h_max 13
_diffrn_reflns_limit_h_min -13
_diffrn_reflns_limit_k_max 23
_diffrn_reflns_limit_k_min -20
_diffrn_reflns_limit_l_max 22
_diffrn_reflns_limit_l_min 0
_diffrn_reflns_number 17550
_diffrn_reflns_point_group_measured_fraction_full 0.943
_diffrn_reflns_point_group_measured_fraction_max 0.931
_diffrn_reflns_theta_full 25.000
_diffrn_reflns_theta_max 30.559
_diffrn_reflns_theta_min 1.345
_diffrn_source 'I\mS micro-focus sealed tube, multilayer optics'
_exptl_absorpt_coefficient_mu 0.585
_exptl_absorpt_correction_T_max 0.746070
_exptl_absorpt_correction_T_min 0.566916
_exptl_absorpt_correction_type multi-scan
_exptl_absorpt_process_details 'TWINABS (Sheldrick, 2009)'
_exptl_crystal_colour yellow
_exptl_crystal_density_diffrn 1.205
_exptl_crystal_density_method 'not measured'
_exptl_crystal_description block
_exptl_crystal_F_000 920
_exptl_crystal_size_max 0.200
_exptl_crystal_size_mid 0.100
_exptl_crystal_size_min 0.100
_refine_diff_density_max 0.504
_refine_diff_density_min -0.513
_refine_diff_density_rms 0.070
_refine_ls_extinction_method none
_refine_ls_goodness_of_fit_ref 1.128
_refine_ls_hydrogen_treatment constr
_refine_ls_matrix_type full
_refine_ls_number_parameters 452
_refine_ls_number_reflns 17550
_refine_ls_number_restraints 750
_refine_ls_restrained_S_all 1.108
_refine_ls_R_factor_all 0.0431
_refine_ls_R_factor_gt 0.0374
_refine_ls_shift/su_max 0.001
_refine_ls_shift/su_mean 0.000
_refine_ls_structure_factor_coef Fsqd
_refine_ls_weighting_details
; 
 w=1/[\s^2^(Fo^2^)+(0.0342P)^2^+1.9724P] 
 where P=(Fo^2^+2Fc^2^)/3 
;
_refine_ls_weighting_scheme calc
_refine_ls_wR_factor_gt 0.0940
_refine_ls_wR_factor_ref 0.0969
_reflns_Friedel_coverage 0.000
_reflns_number_gt 16078
_reflns_number_total 17550
_reflns_threshold_expression 'I > 2\s(I)'
_cod_data_source_file ic5017005_si_003.cif
_cod_data_source_block x13085_t5
_cod_database_code 4341204
_shelx_space_group_comment
; 
The symmetry employed for this shelxl refinement is uniquely defined 
by the following loop, which should always be used as a source of 
symmetry information in preference to the above space-group names. 
They are only intended as comments. 
;
_shelx_estimated_absorpt_t_min 0.892
_shelx_estimated_absorpt_t_max 0.944
_shelxl_version_number 2012-9

loop_
_space_group_symop_operation_xyz
'x, y, z'
'-x, -y, -z'

loop_
_atom_site_label
_atom_site_type_symbol
_atom_site_fract_x
_atom_site_fract_y
_atom_site_fract_z
_atom_site_U_iso_or_equiv
_atom_site_adp_type
_atom_site_occupancy
_atom_site_site_symmetry_order
_atom_site_calc_flag
_atom_site_refinement_flags_posn
_atom_site_refinement_flags_adp
V1 V 0.17499(4) 0.23183(2) 0.70625(3) 0.01264(7) Uani 1 1 d . U
O1 O 0.04894(16) 0.31853(10) 0.65808(11) 0.0184(3) Uani 1 1 d . U
Si1 Si 0.01514(7) 0.19739(4) 0.55958(4) 0.01796(12) Uani 1 1 d . U
Si2 Si -0.01898(7) 0.22924(4) 0.86991(5) 0.01872(13) Uani 1 1 d . U
Si3 Si 0.30142(7) 0.41351(4) 0.63846(5) 0.01854(12) Uani 1 1 d . U
N1 N 0.15200(19) 0.16005(12) 0.64263(13) 0.0158(3) Uani 1 1 d . U
N2 N 0.1239(2) 0.18515(13) 0.82504(13) 0.0172(4) Uani 1 1 d . U
N3 N 0.32908(18) 0.29335(12) 0.68359(14) 0.0164(3) Uani 1 1 d . U
N11 N 0.35930(19) 0.11104(12) 0.77006(13) 0.0150(3) Uani 1 1 d . U
C11 C 0.3280(2) 0.03660(14) 0.74811(16) 0.0184(4) Uani 1 1 d . U
H11A H 0.2637 0.0035 0.7898 0.022 Uiso 1 1 calc R U
H11B H 0.4159 -0.0074 0.7526 0.022 Uiso 1 1 calc R U
C12 C 0.2594(2) 0.07910(15) 0.65443(16) 0.0192(4) Uani 1 1 d . U
H12A H 0.3315 0.0968 0.6119 0.023 Uiso 1 1 calc R U
H12B H 0.2154 0.0341 0.6431 0.023 Uiso 1 1 calc R U
C13 C 0.3621(2) 0.08963(16) 0.86476(16) 0.0209(4) Uani 1 1 d . U
H13A H 0.4107 0.1317 0.8780 0.025 Uiso 1 1 calc R U
H13B H 0.4140 0.0263 0.8988 0.025 Uiso 1 1 calc R U
C14 C 0.2121(3) 0.09984(16) 0.89073(16) 0.0226(5) Uani 1 1 d . U
H14A H 0.1730 0.0466 0.8941 0.027 Uiso 1 1 calc R U
H14B H 0.2110 0.1015 0.9498 0.027 Uiso 1 1 calc R U
C15 C 0.4845(2) 0.14384(15) 0.72974(17) 0.0204(5) Uani 1 1 d . U
H15A H 0.4915 0.1402 0.6717 0.025 Uiso 1 1 calc R U
H15B H 0.5704 0.1053 0.7681 0.025 Uiso 1 1 calc R U
C16 C 0.4721(2) 0.24253(15) 0.71820(18) 0.0216(5) Uani 1 1 d . U
H16A H 0.4944 0.2441 0.7758 0.026 Uiso 1 1 calc R U
H16B H 0.5402 0.2712 0.6769 0.026 Uiso 1 1 calc R U
C21 C 0.0148(3) 0.1087(2) 0.5147(2) 0.0318(6) Uani 1 1 d . U
H21A H 0.1056 0.0969 0.4913 0.048 Uiso 1 1 calc R U
H21B H -0.0606 0.1307 0.4673 0.048 Uiso 1 1 calc R U
H21C H -0.0008 0.0520 0.5620 0.048 Uiso 1 1 calc R U
C22 C 0.0368(3) 0.30367(19) 0.46543(18) 0.0301(6) Uani 1 1 d . U
H22A H 0.0285 0.3536 0.4850 0.045 Uiso 1 1 calc R U
H22B H -0.0364 0.3196 0.4179 0.045 Uiso 1 1 calc R U
H22C H 0.1297 0.2940 0.4436 0.045 Uiso 1 1 calc R U
C23 C -0.1592(3) 0.21818(19) 0.60272(18) 0.0267(5) Uani 1 1 d . U
H23A H -0.1661 0.1655 0.6574 0.040 Uiso 1 1 calc R U
H23B H -0.2342 0.2269 0.5587 0.040 Uiso 1 1 calc R U
H23C H -0.1690 0.2731 0.6147 0.040 Uiso 1 1 calc R U
C24 C -0.1661(3) 0.3078(2) 0.7877(2) 0.0329(6) Uani 1 1 d . U
H24A H -0.1319 0.3604 0.7453 0.049 Uiso 1 1 calc R U
H24B H -0.2417 0.3290 0.8183 0.049 Uiso 1 1 calc R U
H24C H -0.2022 0.2753 0.7564 0.049 Uiso 1 1 calc R U
C25 C -0.0934(3) 0.13204(19) 0.9511(2) 0.0337(6) Uani 1 1 d . U
H25A H -0.1213 0.0959 0.9212 0.051 Uiso 1 1 calc R U
H25B H -0.1757 0.1566 0.9747 0.051 Uiso 1 1 calc R U
H25C H -0.0218 0.0931 0.9995 0.051 Uiso 1 1 calc R U
C26 C 0.0399(3) 0.29319(16) 0.93107(17) 0.0216(5) Uani 1 1 d . U
H26A H 0.1206 0.2545 0.9729 0.032 Uiso 1 1 calc R U
H26B H -0.0373 0.3097 0.9633 0.032 Uiso 1 1 calc R U
H26C H 0.0674 0.3488 0.8890 0.032 Uiso 1 1 calc R U
C27 C 0.2179(3) 0.46637(17) 0.52362(19) 0.0286(5) Uani 1 1 d . U
H27A H 0.2746 0.4409 0.4871 0.043 Uiso 1 1 calc R U
H27B H 0.2120 0.5326 0.4995 0.043 Uiso 1 1 calc R U
H27C H 0.1231 0.4534 0.5238 0.043 Uiso 1 1 calc R U
C28 C 0.1899(3) 0.45854(17) 0.7091(2) 0.0273(5) Uani 1 1 d . U
H28A H 0.0942 0.4484 0.7049 0.041 Uiso 1 1 calc R U
H28B H 0.1875 0.5242 0.6890 0.041 Uiso 1 1 calc R U
H28C H 0.2296 0.4267 0.7706 0.041 Uiso 1 1 calc R U
C29 C 0.4747(3) 0.44957(17) 0.6356(2) 0.0292(6) Uani 1 1 d . U
H29A H 0.5211 0.4229 0.6955 0.044 Uiso 1 1 calc R U
H29B H 0.4592 0.5164 0.6124 0.044 Uiso 1 1 calc R U
H29C H 0.5344 0.4283 0.5974 0.044 Uiso 1 1 calc R U
V2 V 0.67992(4) 0.72928(2) 0.80948(3) 0.01247(7) Uani 1 1 d . U
O2 O 0.56195(16) 0.81815(10) 0.79714(11) 0.0187(3) Uani 1 1 d . U
Si4 Si 0.50991(7) 0.67632(4) 0.98261(4) 0.01768(12) Uani 1 1 d . U
Si5 Si 0.83527(7) 0.89731(4) 0.76571(4) 0.01758(12) Uani 1 1 d . U
N4 N 0.65333(18) 0.64961(12) 0.92758(12) 0.0146(3) Uani 1 1 d . U
N5 N 0.84392(18) 0.78096(12) 0.79070(13) 0.0153(3) Uani 1 1 d . U
N6 N 0.6211(2) 0.69649(12) 0.71958(13) 0.0165(4) Uani 1 1 d . U
N22 N 0.85390(19) 0.60175(12) 0.83295(12) 0.0144(3) Uani 1 1 d . U
C31 C 0.8266(2) 0.52825(14) 0.91460(15) 0.0162(4) Uani 1 1 d . U
H31A H 0.9153 0.4840 0.9427 0.019 Uiso 1 1 calc R U
H31B H 0.7596 0.4953 0.9014 0.019 Uiso 1 1 calc R U
C32 C 0.7650(2) 0.57094(15) 0.97632(15) 0.0182(4) Uani 1 1 d . U
H32A H 0.7266 0.5254 1.0261 0.022 Uiso 1 1 calc R U
H32B H 0.8396 0.5906 1.0008 0.022 Uiso 1 1 calc R U
C33 C 0.9886(2) 0.62824(14) 0.84034(17) 0.0200(4) Uani 1 1 d . U
H33A H 1.0652 0.5899 0.8241 0.024 Uiso 1 1 calc R U
H33B H 1.0109 0.6195 0.9018 0.024 Uiso 1 1 calc R U
C34 C 0.9754(2) 0.72810(15) 0.77829(17) 0.0203(5) Uani 1 1 d . U
H34A H 1.0565 0.7515 0.7908 0.024 Uiso 1 1 calc R U
H34B H 0.9754 0.7345 0.7164 0.024 Uiso 1 1 calc R U
C35 C 0.8389(3) 0.58039(16) 0.75555(16) 0.0200(4) Uani 1 1 d . U
H35A H 0.8764 0.5146 0.7716 0.024 Uiso 1 1 calc R U
H35B H 0.8926 0.6163 0.7078 0.024 Uiso 1 1 calc R U
C36 C 0.6850(2) 0.60391(15) 0.72453(16) 0.0199(4) Uani 1 1 d . U
H36A H 0.6743 0.6029 0.6656 0.024 Uiso 1 1 calc R U
H36B H 0.6358 0.5579 0.7660 0.024 Uiso 1 1 calc R U
C41 C 0.5215(3) 0.7739(2) 1.0122(2) 0.0332(6) Uani 1 1 d . U
H41A H 0.6125 0.7619 1.0447 0.050 Uiso 1 1 calc R U
H41B H 0.4455 0.7811 1.0493 0.050 Uiso 1 1 calc R U
H41C H 0.5125 0.8301 0.9583 0.050 Uiso 1 1 calc R U
C42 C 0.5044(3) 0.57497(19) 1.08875(17) 0.0275(5) Uani 1 1 d . U
H42A H 0.4939 0.5227 1.0758 0.041 Uiso 1 1 calc R U
H42B H 0.4244 0.5898 1.1200 0.041 Uiso 1 1 calc R U
H42C H 0.5920 0.5595 1.1258 0.041 Uiso 1 1 calc R U
C43 C 0.3411(2) 0.70222(19) 0.9147(2) 0.0284(5) Uani 1 1 d . U
H43A H 0.3385 0.7571 0.8602 0.043 Uiso 1 1 calc R U
H43B H 0.2617 0.7128 0.9483 0.043 Uiso 1 1 calc R U
H43C H 0.3344 0.6504 0.9000 0.043 Uiso 1 1 calc R U
C44 C 0.7593(3) 0.92721(17) 0.85586(18) 0.0281(5) Uani 1 1 d . U
H44A H 0.6595 0.9236 0.8572 0.042 Uiso 1 1 calc R U
H44B H 0.7688 0.9895 0.8452 0.042 Uiso 1 1 calc R U
H44C H 0.8096 0.8843 0.9126 0.042 Uiso 1 1 calc R U
C45 C 0.7303(3) 0.97211(16) 0.65871(16) 0.0225(5) Uani 1 1 d . U
H45A H 0.7655 0.9525 0.6126 0.034 Uiso 1 1 calc R U
H45B H 0.7390 1.0356 0.6425 0.034 Uiso 1 1 calc R U
H45C H 0.6311 0.9674 0.6649 0.034 Uiso 1 1 calc R U
C46 C 1.0177(3) 0.92137(18) 0.7579(2) 0.0356(7) Uani 1 1 d . U
H46A H 1.0734 0.8834 0.8142 0.053 Uiso 1 1 calc R U
H46B H 1.0131 0.9861 0.7449 0.053 Uiso 1 1 calc R U
H46C H 1.0618 0.9072 0.7107 0.053 Uiso 1 1 calc R U
Si6 Si 0.47586(7) 0.75044(4) 0.64118(5) 0.01979(13) Uani 1 1 d . U
C48 C 0.5279(3) 0.7503(3) 0.53236(19) 0.0455(9) Uani 1 1 d . U
H48A H 0.6145 0.7743 0.5178 0.068 Uiso 1 1 calc R U
H48B H 0.4525 0.7890 0.4863 0.068 Uiso 1 1 calc R U
H48C H 0.5438 0.6877 0.5361 0.068 Uiso 1 1 calc R U
C49 C 0.3329(3) 0.6839(2) 0.6765(2) 0.0334(6) Uani 1 1 d . U
H49A H 0.3704 0.6196 0.6886 0.050 Uiso 1 1 calc R U
H49B H 0.2566 0.7087 0.6293 0.050 Uiso 1 1 calc R U
H49C H 0.2967 0.6883 0.7300 0.050 Uiso 1 1 calc R U
C47 C 0.4036(4) 0.8698(2) 0.6250(3) 0.0615(13) Uani 1 1 d . U
H47A H 0.3800 0.8714 0.6819 0.092 Uiso 1 1 calc R U
H47B H 0.3187 0.8938 0.5842 0.092 Uiso 1 1 calc R U
H47C H 0.4739 0.9075 0.6004 0.092 Uiso 1 1 calc R U

loop_
_atom_site_aniso_label
_atom_site_aniso_U_11
_atom_site_aniso_U_22
_atom_site_aniso_U_33
_atom_site_aniso_U_23
_atom_site_aniso_U_13
_atom_site_aniso_U_12
V1 0.00947(15) 0.01260(14) 0.01506(17) -0.00631(13) 0.00004(13) 0.00127(11)
O1 0.0133(7) 0.0165(7) 0.0232(9) -0.0070(6) 0.0000(6) -0.0001(6)
Si1 0.0154(3) 0.0235(3) 0.0157(3) -0.0097(2) -0.0012(2) -0.0019(2)
Si2 0.0147(3) 0.0227(3) 0.0221(3) -0.0136(2) 0.0049(2) -0.0013(2)
Si3 0.0140(3) 0.0151(3) 0.0255(3) -0.0075(2) 0.0034(2) -0.0019(2)
N1 0.0140(8) 0.0170(8) 0.0160(9) -0.0081(7) -0.0008(7) 0.0014(6)
N2 0.0162(9) 0.0187(8) 0.0165(9) -0.0086(7) 0.0018(7) 0.0005(7)
N3 0.0087(8) 0.0146(7) 0.0236(10) -0.0068(7) 0.0000(7) 0.0005(6)
N11 0.0124(8) 0.0162(8) 0.0163(9) -0.0080(6) 0.0006(6) 0.0006(6)
C11 0.0176(10) 0.0147(9) 0.0220(11) -0.0086(8) 0.0004(8) 0.0011(8)
C12 0.0179(10) 0.0202(10) 0.0210(12) -0.0121(8) -0.0003(8) 0.0010(8)
C13 0.0192(11) 0.0210(10) 0.0181(11) -0.0072(8) -0.0039(8) 0.0049(8)
C14 0.0230(12) 0.0224(10) 0.0171(11) -0.0064(8) 0.0023(9) 0.0044(9)
C15 0.0124(10) 0.0200(10) 0.0269(13) -0.0096(9) 0.0006(8) 0.0017(7)
C16 0.0110(10) 0.0212(10) 0.0305(13) -0.0101(9) -0.0022(8) 0.0006(8)
C21 0.0335(15) 0.0378(14) 0.0311(15) -0.0232(12) -0.0035(11) -0.0024(11)
C22 0.0274(13) 0.0350(13) 0.0195(13) -0.0021(10) -0.0068(10) -0.0072(11)
C23 0.0162(11) 0.0409(14) 0.0279(14) -0.0185(11) 0.0022(9) -0.0067(10)
C24 0.0160(12) 0.0492(16) 0.0345(16) -0.0241(13) -0.0006(10) 0.0074(11)
C25 0.0323(15) 0.0331(14) 0.0440(18) -0.0219(12) 0.0195(13) -0.0121(11)
C26 0.0226(11) 0.0237(11) 0.0203(12) -0.0129(9) 0.0025(9) 0.0004(9)
C27 0.0247(12) 0.0225(11) 0.0301(14) -0.0029(10) 0.0004(10) -0.0028(9)
C28 0.0249(13) 0.0232(11) 0.0379(15) -0.0171(10) 0.0097(11) -0.0037(9)
C29 0.0216(12) 0.0244(11) 0.0433(17) -0.0135(11) 0.0070(11) -0.0093(9)
V2 0.00829(15) 0.01213(14) 0.01524(17) -0.00515(12) -0.00024(13) 0.00113(11)
O2 0.0125(7) 0.0168(7) 0.0245(9) -0.0080(6) -0.0011(6) 0.0016(6)
Si4 0.0127(3) 0.0236(3) 0.0205(3) -0.0130(2) 0.0050(2) -0.0031(2)
Si5 0.0158(3) 0.0143(3) 0.0198(3) -0.0044(2) -0.0020(2) -0.0021(2)
N4 0.0108(8) 0.0160(8) 0.0145(9) -0.0054(6) 0.0008(6) 0.0013(6)
N5 0.0092(8) 0.0151(7) 0.0188(9) -0.0052(7) 0.0004(7) 0.0000(6)
N6 0.0139(9) 0.0149(8) 0.0183(9) -0.0057(7) -0.0043(7) 0.0006(6)
N22 0.0111(8) 0.0149(8) 0.0146(8) -0.0051(6) 0.0001(6) 0.0010(6)
C31 0.0153(10) 0.0148(9) 0.0144(10) -0.0042(7) -0.0008(7) 0.0025(7)
C32 0.0146(10) 0.0207(9) 0.0148(10) -0.0047(8) -0.0002(8) 0.0012(7)
C33 0.0098(9) 0.0178(9) 0.0276(12) -0.0068(8) -0.0019(8) 0.0031(7)
C34 0.0124(10) 0.0182(10) 0.0273(12) -0.0068(8) 0.0047(8) -0.0013(8)
C35 0.0206(11) 0.0198(10) 0.0186(11) -0.0094(8) 0.0013(8) 0.0020(8)
C36 0.0220(11) 0.0181(10) 0.0192(11) -0.0098(8) -0.0041(8) 0.0024(8)
C41 0.0281(14) 0.0403(15) 0.0483(19) -0.0335(13) 0.0175(12) -0.0118(11)
C42 0.0244(13) 0.0374(14) 0.0218(13) -0.0121(10) 0.0095(9) -0.0088(10)
C43 0.0125(10) 0.0409(14) 0.0324(14) -0.0167(12) 0.0027(10) -0.0026(9)
C44 0.0405(16) 0.0200(11) 0.0222(13) -0.0098(9) -0.0082(10) 0.0003(10)
C45 0.0236(12) 0.0202(10) 0.0192(11) -0.0052(8) -0.0008(9) -0.0003(9)
C46 0.0211(12) 0.0208(11) 0.057(2) -0.0071(12) -0.0030(12) -0.0068(9)
Si6 0.0156(3) 0.0189(3) 0.0217(3) -0.0066(2) -0.0071(2) 0.0001(2)
C48 0.0217(14) 0.081(2) 0.0181(13) -0.0065(14) -0.0024(10) -0.0050(15)
C49 0.0194(12) 0.0481(16) 0.0336(16) -0.0169(13) -0.0027(11) -0.0085(11)
C47 0.064(2) 0.0276(14) 0.082(3) -0.0224(16) -0.059(2) 0.0168(14)

loop_
_atom_type_symbol
_atom_type_description
_atom_type_scat_dispersion_real
_atom_type_scat_dispersion_imag
_atom_type_scat_source
C C 0.0033 0.0016 'International Tables Vol C Tables 4.2.6.8 and 6.1.1.4'
H H 0.0000 0.0000 'International Tables Vol C Tables 4.2.6.8 and 6.1.1.4'
N N 0.0061 0.0033 'International Tables Vol C Tables 4.2.6.8 and 6.1.1.4'
O O 0.0106 0.0060 'International Tables Vol C Tables 4.2.6.8 and 6.1.1.4'
Si Si 0.0817 0.0704 'International Tables Vol C Tables 4.2.6.8 and 6.1.1.4'
V V 0.3005 0.5294 'International Tables Vol C Tables 4.2.6.8 and 6.1.1.4'

loop_
_geom_angle_atom_site_label_1
_geom_angle_atom_site_label_2
_geom_angle_atom_site_label_3
_geom_angle
O1 V1 N1 100.46(8)
O1 V1 N3 99.07(8)
N1 V1 N3 118.32(9)
O1 V1 N2 102.04(8)
N1 V1 N2 115.19(8)
N3 V1 N2 116.73(9)
O1 V1 N11 177.72(8)
N1 V1 N11 79.12(7)
N3 V1 N11 79.24(7)
N2 V1 N11 80.13(7)
N1 Si1 C22 111.53(11)
N1 Si1 C23 111.27(11)
C22 Si1 C23 108.93(13)
N1 Si1 C21 109.93(11)
C22 Si1 C21 106.90(14)
C23 Si1 C21 108.13(13)
N2 Si2 C24 114.73(11)
N2 Si2 C26 110.14(10)
C24 Si2 C26 107.55(12)
N2 Si2 C25 109.21(11)
C24 Si2 C25 107.11(15)
C26 Si2 C25 107.87(13)
N3 Si3 C27 112.32(11)
N3 Si3 C28 110.09(11)
C27 Si3 C28 109.52(13)
N3 Si3 C29 109.36(10)
C27 Si3 C29 107.60(13)
C28 Si3 C29 107.81(13)
C12 N1 Si1 118.93(15)
C12 N1 V1 120.15(14)
Si1 N1 V1 120.43(10)
C14 N2 Si2 112.93(15)
C14 N2 V1 118.61(15)
Si2 N2 V1 128.45(11)
C16 N3 Si3 117.47(14)
C16 N3 V1 120.45(14)
Si3 N3 V1 121.12(10)
C13 N11 C15 113.17(19)
C13 N11 C11 113.32(18)
C15 N11 C11 112.34(18)
C13 N11 V1 105.34(13)
C15 N11 V1 105.61(13)
C11 N11 V1 106.23(13)
N11 C11 C12 107.95(17)
N1 C12 C11 109.46(18)
N11 C13 C14 108.79(19)
N2 C14 C13 110.26(19)
N11 C15 C16 108.60(18)
N3 C16 C15 109.65(18)
O2 V2 N6 102.81(8)
O2 V2 N5 100.16(8)
N6 V2 N5 115.91(9)
O2 V2 N4 100.04(8)
N6 V2 N4 115.53(8)
N5 V2 N4 117.91(8)
O2 V2 N22 177.39(8)
N6 V2 N22 79.79(7)
N5 V2 N22 78.77(7)
N4 V2 N22 78.48(7)
N4 Si4 C41 112.72(11)
N4 Si4 C43 110.68(11)
C41 Si4 C43 109.58(14)
N4 Si4 C42 109.19(11)
C41 Si4 C42 106.92(14)
C43 Si4 C42 107.55(12)
N5 Si5 C44 110.77(11)
N5 Si5 C45 111.62(11)
C44 Si5 C45 109.83(12)
N5 Si5 C46 109.37(11)
C44 Si5 C46 106.47(14)
C45 Si5 C46 108.63(13)
C32 N4 Si4 119.16(15)
C32 N4 V2 118.72(14)
Si4 N4 V2 121.64(10)
C34 N5 Si5 118.11(14)
C34 N5 V2 118.97(14)
Si5 N5 V2 121.67(10)
C36 N6 Si6 112.51(15)
C36 N6 V2 117.67(14)
Si6 N6 V2 128.58(11)
C31 N22 C33 112.57(17)
C31 N22 C35 111.93(17)
C33 N22 C35 112.64(19)
C31 N22 V2 106.83(13)
C33 N22 V2 106.31(12)
C35 N22 V2 106.00(13)
N22 C31 C32 108.13(17)
N4 C32 C31 109.34(18)
N22 C33 C34 108.00(18)
N5 C34 C33 109.22(18)
N22 C35 C36 108.48(19)
N6 C36 C35 109.94(19)
N6 Si6 C47 114.02(12)
N6 Si6 C49 109.03(11)
C47 Si6 C49 108.14(18)
N6 Si6 C48 109.19(12)
C47 Si6 C48 108.5(2)
C49 Si6 C48 107.78(15)

loop_
_geom_bond_atom_site_label_1
_geom_bond_atom_site_label_2
_geom_bond_distance
V1 O1 1.6102(16)
V1 N1 1.9020(19)
V1 N3 1.9034(18)
V1 N2 1.908(2)
V1 N11 2.2877(18)
Si1 N1 1.750(2)
Si1 C22 1.856(3)
Si1 C23 1.863(3)
Si1 C21 1.873(3)
Si2 N2 1.748(2)
Si2 C24 1.862(3)
Si2 C26 1.873(2)
Si2 C25 1.883(3)
Si3 N3 1.7603(18)
Si3 C27 1.859(3)
Si3 C28 1.866(3)
Si3 C29 1.873(3)
N1 C12 1.468(3)
N2 C14 1.484(3)
N3 C16 1.463(3)
N11 C13 1.465(3)
N11 C15 1.469(3)
N11 C11 1.478(3)
C11 C12 1.518(3)
C13 C14 1.516(3)
C15 C16 1.523(3)
V2 O2 1.6140(16)
V2 N6 1.893(2)
V2 N5 1.9010(18)
V2 N4 1.9155(19)
V2 N22 2.3211(18)
Si4 N4 1.7474(19)
Si4 C41 1.864(3)
Si4 C43 1.869(3)
Si4 C42 1.878(3)
Si5 N5 1.7564(18)
Si5 C44 1.862(3)
Si5 C45 1.867(2)
Si5 C46 1.874(3)
N4 C32 1.460(3)
N5 C34 1.467(3)
N6 C36 1.492(3)
N6 Si6 1.755(2)
N22 C31 1.467(3)
N22 C33 1.468(3)
N22 C35 1.472(3)
C31 C32 1.519(3)
C33 C34 1.518(3)
C35 C36 1.507(3)
Si6 C47 1.853(3)
Si6 C49 1.865(3)
Si6 C48 1.874(3)
